data_4108127
loop_
_publ_author_name
'Donna K. Friel'
'Marc L. Snapper'
'Amir H. Hoveyda'

_publ_section_title
;
 Aluminum-Catalyzed Asymmetric Alkylations of Pyridyl-Substituted Alkynyl
 Ketones with Dialkylzinc Reagents
;
_journal_name_full 'Journal of the American Chemical Society'
_journal_page_first 9942
_journal_page_last 9951
_journal_paper_doi 10.1021/ja802935w
_journal_volume 130
_journal_year 2008
_chemical_absolute_configuration ad
_chemical_formula_moiety 'C15 H13 N O'
_chemical_formula_sum 'C15 H13 N O'
_chemical_formula_weight 223.26
_chemical_name_systematic
;
 ?
;
_space_group_IT_number 19
_symmetry_cell_setting orthorhombic
_symmetry_space_group_name_Hall 'P 2ac 2ab'
_symmetry_space_group_name_H-M 'P 21 21 21'
_atom_sites_solution_hydrogens geom
_atom_sites_solution_primary direct
_atom_sites_solution_secondary difmap
_audit_creation_method SHELXL-97
_cell_angle_alpha 90.00
_cell_angle_beta 90.00
_cell_angle_gamma 90.00
_cell_formula_units_Z 4
_cell_length_a 9.3494(2)
_cell_length_b 9.6354(2)
_cell_length_c 13.2387(3)
_cell_measurement_reflns_used 9791
_cell_measurement_temperature 100(2)
_cell_measurement_theta_max 68.52
_cell_measurement_theta_min 3.34
_cell_volume 1192.61(4)
_computing_cell_refinement 'SAINT 7.3 (Bruker-AXS, 2006)'
_computing_data_collection 'APEX2 2.1 (Bruker-AXS, 2007)'
_computing_data_reduction 'SAINT 7.3 (Bruker-AXS, 2006)'
_computing_molecular_graphics 'Bruker SHELXTL'
_computing_publication_material 'Bruker SHELXTL'
_computing_structure_refinement 'SHELXL-97 (Sheldrick, 1997)'
_computing_structure_solution 'SHELXS-97 (Sheldrick, 1990)'
_diffrn_ambient_temperature 100(2)
_diffrn_detector_area_resol_mean 8.3
_diffrn_measured_fraction_theta_full 1.000
_diffrn_measured_fraction_theta_max 1.000
_diffrn_measurement_device_type 'Bruker Smart APEX CCD'
_diffrn_measurement_method 'omega and phi scans'
_diffrn_radiation_monochromator graphite
_diffrn_radiation_source 'fine-focus sealed tube'
_diffrn_radiation_type CuK\a
_diffrn_radiation_wavelength 1.54178
_diffrn_reflns_av_R_equivalents 0.0185
_diffrn_reflns_av_sigmaI/netI 0.0073
_diffrn_reflns_limit_h_max 11
_diffrn_reflns_limit_h_min -11
_diffrn_reflns_limit_k_max 11
_diffrn_reflns_limit_k_min -11
_diffrn_reflns_limit_l_max 15
_diffrn_reflns_limit_l_min -15
_diffrn_reflns_number 22516
_diffrn_reflns_theta_full 67.70
_diffrn_reflns_theta_max 67.70
_diffrn_reflns_theta_min 5.68
_diffrn_standards_decay_% 0
_diffrn_standards_interval_count 0
_diffrn_standards_interval_time 0
_diffrn_standards_number 0
_exptl_absorpt_coefficient_mu 0.615
_exptl_absorpt_correction_T_max 0.8614
_exptl_absorpt_correction_T_min 0.7910
_exptl_absorpt_correction_type multi-scan
_exptl_absorpt_process_details 'SADABS (Sheldrick, 2007)'
_exptl_crystal_colour colourless
_exptl_crystal_density_diffrn 1.243
_exptl_crystal_description block
_exptl_crystal_F_000 472
_exptl_crystal_size_max 0.40
_exptl_crystal_size_mid 0.30
_exptl_crystal_size_min 0.25
_refine_diff_density_max 0.155
_refine_diff_density_min -0.197
_refine_diff_density_rms 0.040
_refine_ls_abs_structure_details 'Flack H D (1983), Acta Cryst. A39, 876-881'
_refine_ls_abs_structure_Flack 0.0(2)
_refine_ls_extinction_method none
_refine_ls_goodness_of_fit_ref 1.085
_refine_ls_hydrogen_treatment mixed
_refine_ls_matrix_type full
_refine_ls_number_parameters 158
_refine_ls_number_reflns 2158
_refine_ls_number_restraints 1
_refine_ls_restrained_S_all 1.084
_refine_ls_R_factor_all 0.0262
_refine_ls_R_factor_gt 0.0260
_refine_ls_shift/su_max 0.000
_refine_ls_shift/su_mean 0.000
_refine_ls_structure_factor_coef Fsqd
_refine_ls_weighting_details 'calc w=1/[\s^2^(Fo^2^)+(0.0395P)^2^+0.2072P] where P=(Fo^2^+2Fc^2^)/3'
_refine_ls_weighting_scheme calc
_refine_ls_wR_factor_gt 0.0663
_refine_ls_wR_factor_ref 0.0666
_reflns_number_gt 2150
_reflns_number_total 2158
_reflns_threshold_expression >2sigma(I)
_cod_data_source_file ja802935w-file002.cif
_cod_data_source_block d08004
_cod_database_code 4108127

loop_
_symmetry_equiv_pos_as_xyz
'x, y, z'
'-x+1/2, -y, z+1/2'
'-x, y+1/2, -z+1/2'
'x+1/2, -y+1/2, -z'

loop_
_atom_site_label
_atom_site_type_symbol
_atom_site_fract_x
_atom_site_fract_y
_atom_site_fract_z
_atom_site_U_iso_or_equiv
_atom_site_adp_type
_atom_site_occupancy
_atom_site_symmetry_multiplicity
_atom_site_calc_flag
_atom_site_refinement_flags
O1 O 0.95536(9) -0.14340(8) 0.32655(6) 0.01933(18) Uani 1 1 d D
H1 H 0.9403(15) -0.1960(14) 0.2763(10) 0.023 Uiso 1 1 d D
N1 N 1.10683(10) 0.19776(9) 0.35668(7) 0.0196(2) Uani 1 1 d .
C1 C 0.76787(12) 0.12074(11) 0.21010(8) 0.0189(2) Uani 1 1 d .
C2 C 0.86927(12) 0.06067(11) 0.24464(8) 0.0179(2) Uani 1 1 d .
C3 C 0.99500(11) -0.01033(11) 0.28915(8) 0.0169(2) Uani 1 1 d .
C4 C 1.11552(12) -0.02342(11) 0.21073(8) 0.0192(2) Uani 1 1 d .
H4A H 1.0835 -0.0825 0.1549 0.029 Uiso 1 1 calc R
H4B H 1.1999 -0.0649 0.2426 0.029 Uiso 1 1 calc R
H4C H 1.1400 0.0688 0.1848 0.029 Uiso 1 1 calc R
C5 C 1.04724(11) 0.07502(11) 0.37959(8) 0.0167(2) Uani 1 1 d .
C6 C 1.03452(12) 0.02719(12) 0.47811(8) 0.0202(2) Uani 1 1 d .
H6 H 0.9898 -0.0592 0.4921 0.024 Uiso 1 1 calc R
C7 C 1.08849(13) 0.10835(13) 0.55565(9) 0.0237(3) Uani 1 1 d .
H7 H 1.0801 0.0788 0.6239 0.028 Uiso 1 1 calc R
C8 C 1.15491(13) 0.23309(13) 0.53272(9) 0.0247(3) Uani 1 1 d .
H8 H 1.1953 0.2892 0.5844 0.030 Uiso 1 1 calc R
C9 C 1.16069(13) 0.27342(13) 0.43270(9) 0.0230(3) Uani 1 1 d .
H9 H 1.2052 0.3594 0.4169 0.028 Uiso 1 1 calc R
C11 C 0.64849(11) 0.19901(11) 0.17233(8) 0.0176(2) Uani 1 1 d .
C12 C 0.51385(12) 0.18841(12) 0.21808(9) 0.0209(2) Uani 1 1 d .
H12 H 0.4998 0.1258 0.2726 0.025 Uiso 1 1 calc R
C13 C 0.40133(12) 0.26900(12) 0.18400(9) 0.0245(3) Uani 1 1 d .
H13 H 0.3105 0.2619 0.2157 0.029 Uiso 1 1 calc R
C14 C 0.41988(13) 0.35994(13) 0.10400(9) 0.0260(3) Uani 1 1 d .
H14 H 0.3420 0.4148 0.0809 0.031 Uiso 1 1 calc R
C15 C 0.55268(14) 0.37069(13) 0.05760(9) 0.0271(3) Uani 1 1 d .
H15 H 0.5655 0.4329 0.0026 0.032 Uiso 1 1 calc R
C16 C 0.66684(13) 0.29091(12) 0.09127(9) 0.0222(2) Uani 1 1 d .
H16 H 0.7575 0.2986 0.0593 0.027 Uiso 1 1 calc R

loop_
_atom_site_aniso_label
_atom_site_aniso_U_11
_atom_site_aniso_U_22
_atom_site_aniso_U_33
_atom_site_aniso_U_23
_atom_site_aniso_U_13
_atom_site_aniso_U_12
O1 0.0259(4) 0.0137(4) 0.0184(4) -0.0008(3) -0.0001(3) -0.0026(3)
N1 0.0226(5) 0.0166(4) 0.0195(4) 0.0011(4) -0.0029(4) -0.0005(4)
C1 0.0198(5) 0.0184(5) 0.0185(5) -0.0035(4) -0.0004(4) -0.0019(4)
C2 0.0200(5) 0.0164(5) 0.0172(5) -0.0022(4) 0.0009(4) -0.0030(4)
C3 0.0182(5) 0.0145(5) 0.0179(5) 0.0013(4) 0.0010(4) -0.0003(4)
C4 0.0210(5) 0.0192(5) 0.0174(5) -0.0002(4) 0.0007(4) 0.0002(4)
C5 0.0144(5) 0.0165(5) 0.0193(5) 0.0009(4) -0.0001(4) 0.0029(4)
C6 0.0215(5) 0.0184(5) 0.0209(5) 0.0003(5) 0.0017(4) -0.0001(4)
C7 0.0293(6) 0.0249(6) 0.0170(5) 0.0019(5) -0.0018(5) 0.0024(5)
C8 0.0295(6) 0.0225(6) 0.0222(6) -0.0038(5) -0.0062(5) -0.0001(5)
C9 0.0277(6) 0.0174(5) 0.0240(6) 0.0009(5) -0.0050(5) -0.0032(5)
C11 0.0193(5) 0.0161(5) 0.0175(5) -0.0055(4) -0.0030(4) 0.0001(4)
C12 0.0218(5) 0.0199(5) 0.0210(5) -0.0013(4) -0.0005(4) -0.0031(4)
C13 0.0186(5) 0.0258(6) 0.0290(6) -0.0061(5) -0.0002(5) 0.0002(5)
C14 0.0264(6) 0.0238(6) 0.0279(6) -0.0039(5) -0.0087(5) 0.0072(5)
C15 0.0360(7) 0.0235(6) 0.0217(6) 0.0031(5) -0.0026(5) 0.0033(5)
C16 0.0231(5) 0.0222(6) 0.0214(6) -0.0017(5) 0.0014(4) -0.0018(5)

loop_
_atom_type_symbol
_atom_type_description
_atom_type_scat_dispersion_real
_atom_type_scat_dispersion_imag
_atom_type_scat_source
C C 0.0181 0.0091 'International Tables Vol C Tables 4.2.6.8 and 6.1.1.4'
H H 0.0000 0.0000 'International Tables Vol C Tables 4.2.6.8 and 6.1.1.4'
N N 0.0311 0.0180 'International Tables Vol C Tables 4.2.6.8 and 6.1.1.4'
O O 0.0492 0.0322 'International Tables Vol C Tables 4.2.6.8 and 6.1.1.4'

loop_
_geom_angle_atom_site_label_1
_geom_angle_atom_site_label_2
_geom_angle_atom_site_label_3
_geom_angle
C9 N1 C5 117.73(10)
C2 C1 C11 176.82(12)
C1 C2 C3 178.47(11)
O1 C3 C2 110.34(9)
O1 C3 C5 107.13(9)
C2 C3 C5 108.40(9)
O1 C3 C4 110.60(8)
C2 C3 C4 110.53(9)
C5 C3 C4 109.75(9)
N1 C5 C6 122.71(10)
N1 C5 C3 115.38(9)
C6 C5 C3 121.91(9)
C7 C6 C5 118.52(10)
C6 C7 C8 119.35(11)
C9 C8 C7 118.12(11)
N1 C9 C8 123.50(11)
C12 C11 C16 119.15(10)
C12 C11 C1 120.62(10)
C16 C11 C1 120.20(10)
C13 C12 C11 120.10(11)
C12 C13 C14 120.61(11)
C13 C14 C15 119.81(11)
C16 C15 C14 120.24(11)
C15 C16 C11 120.09(11)

loop_
_geom_bond_atom_site_label_1
_geom_bond_atom_site_label_2
_geom_bond_distance
O1 C3 1.4235(13)
N1 C9 1.3409(15)
N1 C5 1.3420(14)
C1 C2 1.2012(17)
C1 C11 1.4369(16)
C2 C3 1.4822(15)
C3 C5 1.5326(15)
C3 C4 1.5373(15)
C5 C6 1.3884(16)
C6 C7 1.3855(17)
C7 C8 1.3865(17)
C8 C9 1.3809(17)
C11 C12 1.4007(16)
C11 C16 1.4018(16)
C12 C13 1.3831(17)
C13 C14 1.3855(18)
C14 C15 1.3891(19)
C15 C16 1.3888(18)

loop_
_geom_hbond_atom_site_label_D
_geom_hbond_atom_site_label_H
_geom_hbond_atom_site_label_A
_geom_hbond_distance_DH
_geom_hbond_distance_HA
_geom_hbond_distance_DA
_geom_hbond_angle_DHA
_geom_hbond_site_symmetry_A
O1 H1 N1 0.848(12) 2.084(13) 2.9265(12) 172.5(13) 3_745
